data_2221056
loop_
_publ_author_name
'Que, Mei'
'Zhang, Yu Chuan'
'Liu, Zhao Di'
'Zhou, Hong Ping'

_publ_section_title
;
 Redetermination of
 tris(<i>N</i>,<i>N</i>-diethyldithiocarbamato)antimony(III)
;
_journal_coeditor_code FI2068
_journal_issue 3
_journal_name_full 'Acta Crystallographica Section E'
_journal_page_first m311
_journal_page_last m312
_journal_paper_doi 10.1107/S1600536809005303
_journal_volume 65
_journal_year 2009
_chemical_formula_iupac '[Sb (C5 H10 N S2)3]'
_chemical_formula_moiety 'C15 H30 N3 S6 Sb'
_chemical_formula_sum 'C15 H30 N3 S6 Sb'
_chemical_formula_weight 566.53
_chemical_name_systematic
;
tris(<i>N</i>,<i>N</i>-diethyldithiocarbamato)antimony(III)
;
_space_group_IT_number 14
_symmetry_cell_setting monoclinic
_symmetry_space_group_name_Hall '-P 2ybc'
_symmetry_space_group_name_H-M 'P 1 21/c 1'
_atom_sites_solution_hydrogens geom
_atom_sites_solution_primary direct
_atom_sites_solution_secondary difmap
_audit_creation_method SHELXL-97
_cell_angle_alpha 90.00
_cell_angle_beta 99.8580(10)
_cell_angle_gamma 90.00
_cell_formula_units_Z 4
_cell_length_a 12.6454(2)
_cell_length_b 13.6217(2)
_cell_length_c 14.6731(2)
_cell_measurement_reflns_used 9907
_cell_measurement_temperature 296(2)
_cell_measurement_theta_max 27.54
_cell_measurement_theta_min 2.22
_cell_volume 2490.15(6)
_computing_cell_refinement 'SAINT (Bruker, 2007)'
_computing_data_collection 'SMART (Bruker, 2007)'
_computing_data_reduction 'SAINT (Bruker, 2007)'
_computing_molecular_graphics 'SHELXTL (Sheldrick, 2008)'
_computing_publication_material 'SHELXTL (Sheldrick, 2008)'
_computing_structure_refinement 'SHELXL97 (Sheldrick, 2008)'
_computing_structure_solution 'SHELXS97 (Sheldrick, 2008)'
_diffrn_ambient_temperature 296(2)
_diffrn_measured_fraction_theta_full 0.998
_diffrn_measured_fraction_theta_max 0.998
_diffrn_measurement_device_type 'Bruker SMART CCD area-detector'
_diffrn_measurement_method '\f and \w'
_diffrn_radiation_monochromator graphite
_diffrn_radiation_source 'fine-focus sealed tube'
_diffrn_radiation_type MoK\a
_diffrn_radiation_wavelength 0.71073
_diffrn_reflns_av_R_equivalents 0.0206
_diffrn_reflns_av_sigmaI/netI 0.0182
_diffrn_reflns_limit_h_max 16
_diffrn_reflns_limit_h_min -16
_diffrn_reflns_limit_k_max 17
_diffrn_reflns_limit_k_min -17
_diffrn_reflns_limit_l_max 19
_diffrn_reflns_limit_l_min -18
_diffrn_reflns_number 24761
_diffrn_reflns_theta_full 27.56
_diffrn_reflns_theta_max 27.56
_diffrn_reflns_theta_min 1.63
_diffrn_standards_number 0
_exptl_absorpt_coefficient_mu 1.616
_exptl_absorpt_correction_T_max 0.8174
_exptl_absorpt_correction_T_min 0.6786
_exptl_absorpt_correction_type multi-scan
_exptl_absorpt_process_details '(SADABS; Bruker, 2001)'
_exptl_crystal_colour yellow
_exptl_crystal_density_diffrn 1.511
_exptl_crystal_density_method 'not measured'
_exptl_crystal_description block
_exptl_crystal_F_000 1152
_exptl_crystal_size_max 0.26
_exptl_crystal_size_mid 0.21
_exptl_crystal_size_min 0.21
_refine_diff_density_max 0.384
_refine_diff_density_min -0.286
_refine_ls_extinction_coef 0.0072(2)
_refine_ls_extinction_expression Fc^*^=kFc[1+0.001xFc^2^\l^3^/sin(2\q)]^-1/4^
_refine_ls_extinction_method 'SHELXL97 (Sheldrick, 2008)'
_refine_ls_goodness_of_fit_ref 0.995
_refine_ls_hydrogen_treatment constr
_refine_ls_matrix_type full
_refine_ls_number_parameters 253
_refine_ls_number_reflns 5746
_refine_ls_number_restraints 0
_refine_ls_restrained_S_all 0.995
_refine_ls_R_factor_all 0.0269
_refine_ls_R_factor_gt 0.0207
_refine_ls_shift/su_max 0.003
_refine_ls_shift/su_mean 0.000
_refine_ls_structure_factor_coef Fsqd
_refine_ls_weighting_details 'calc w=1/[\s^2^(Fo^2^)+(0.0366P)^2^+0.1807P] where P=(Fo^2^+2Fc^2^)/3'
_refine_ls_weighting_scheme calc
_refine_ls_wR_factor_gt 0.0551
_refine_ls_wR_factor_ref 0.0592
_reflns_number_gt 4947
_reflns_number_total 5746
_reflns_threshold_expression I>2\s(I)
_cod_data_source_file fi2068.cif
_cod_data_source_block I
_cod_original_sg_symbol_H-M 'P 21/c'
_cod_database_code 2221056
_cod_database_fobs_code 2221056

loop_
_symmetry_equiv_pos_as_xyz
'x, y, z'
'-x, y+1/2, -z+1/2'
'-x, -y, -z'
'x, -y-1/2, z-1/2'

loop_
_atom_site_type_symbol
_atom_site_label
_atom_site_fract_x
_atom_site_fract_y
_atom_site_fract_z
_atom_site_U_iso_or_equiv
_atom_site_adp_type
_atom_site_calc_flag
_atom_site_refinement_flags
_atom_site_occupancy
_atom_site_disorder_assembly
_atom_site_disorder_group
Sb Sb1 0.664203(10) 0.489969(8) 0.544433(8) 0.03895(6) Uani d . 1 . .
S S5 0.82733(4) 0.47481(3) 0.47217(3) 0.04547(12) Uani d . 1 . .
S S2 0.59116(4) 0.32605(3) 0.46160(3) 0.04974(12) Uani d . 1 . .
S S1 0.55799(5) 0.51072(3) 0.35546(4) 0.04951(13) Uani d . 1 . .
S S3 0.73733(4) 0.34808(3) 0.65900(3) 0.04951(12) Uani d . 1 . .
S S6 0.75061(4) 0.67918(4) 0.48886(4) 0.05794(14) Uani d . 1 . .
S S4 0.78957(5) 0.55135(4) 0.71886(3) 0.05585(13) Uani d . 1 . .
N N1 0.88457(11) 0.62440(10) 0.37638(9) 0.0413(3) Uani d . 1 . .
N N3 0.81757(14) 0.39580(12) 0.83190(10) 0.0558(4) Uani d . 1 . .
N N2 0.50310(13) 0.33416(11) 0.28478(10) 0.0495(4) Uani d . 1 . .
C C2 0.89233(16) 0.72713(14) 0.34826(13) 0.0503(4) Uani d . 1 . .
H H2A 0.8274 0.7617 0.3560 0.060 Uiso calc R 1 . .
H H2B 0.8984 0.7297 0.2833 0.060 Uiso calc R 1 . .
C C5 0.82576(13) 0.59892(13) 0.43964(11) 0.0397(4) Uani d . 1 . .
C C6 0.54573(13) 0.38630(13) 0.35802(12) 0.0413(4) Uani d . 1 . .
C C7 0.78502(15) 0.43078(14) 0.74662(12) 0.0457(4) Uani d . 1 A .
C C3 0.94447(15) 0.55426(14) 0.32952(12) 0.0495(4) Uani d . 1 . .
H H3A 0.9652 0.4986 0.3699 0.059 Uiso calc R 1 . .
H H3B 1.0094 0.5852 0.3168 0.059 Uiso calc R 1 . .
C C10 0.82177(18) 0.29025(16) 0.85339(14) 0.0616(6) Uani d . 1 A .
H H10A 0.7619 0.2575 0.8152 0.074 Uiso calc R 1 . .
H H10B 0.8146 0.2810 0.9176 0.074 Uiso calc R 1 . .
C C13 0.49020(17) 0.22693(15) 0.28767(15) 0.0596(5) Uani d . 1 . .
H H13A 0.5502 0.1991 0.3298 0.071 Uiso calc R 1 . .
H H13B 0.4913 0.2001 0.2266 0.071 Uiso calc R 1 . .
C C12 0.38672(19) 0.19757(17) 0.31864(19) 0.0797(7) Uani d . 1 . .
H H12A 0.3880 0.2189 0.3812 0.120 Uiso calc R 1 . .
H H12B 0.3791 0.1275 0.3154 0.120 Uiso calc R 1 . .
H H12C 0.3273 0.2277 0.2790 0.120 Uiso calc R 1 . .
C C14 0.46194(18) 0.38151(18) 0.19505(13) 0.0669(6) Uani d . 1 . .
H H14A 0.4376 0.4473 0.2060 0.080 Uiso calc R 1 . .
H H14B 0.4008 0.3446 0.1635 0.080 Uiso calc R 1 . .
C C1 0.98809(18) 0.77734(16) 0.40466(15) 0.0672(6) Uani d . 1 . .
H H1A 0.9786 0.7809 0.4681 0.101 Uiso calc R 1 . .
H H1B 0.9947 0.8425 0.3812 0.101 Uiso calc R 1 . .
H H1C 1.0519 0.7406 0.4005 0.101 Uiso calc R 1 . .
C C4 0.8789(3) 0.51864(19) 0.24026(17) 0.0816(8) Uani d . 1 . .
H H4A 0.8182 0.4822 0.2533 0.122 Uiso calc R 1 . .
H H4B 0.9223 0.4771 0.2088 0.122 Uiso calc R 1 . .
H H4C 0.8544 0.5739 0.2018 0.122 Uiso calc R 1 . .
C C11 0.9249(2) 0.24437(17) 0.83695(16) 0.0733(7) Uani d . 1 . .
H H11A 0.9262 0.2427 0.7717 0.110 Uiso calc R 1 A .
H H11B 0.9300 0.1787 0.8610 0.110 Uiso calc R 1 . .
H H11C 0.9845 0.2824 0.8676 0.110 Uiso calc R 1 . .
C C15 0.5461(2) 0.3870(2) 0.13415(16) 0.0965(9) Uani d . 1 . .
H H15A 0.6062 0.4244 0.1647 0.145 Uiso calc R 1 . .
H H15B 0.5165 0.4182 0.0768 0.145 Uiso calc R 1 . .
H H15C 0.5693 0.3219 0.1221 0.145 Uiso calc R 1 . .
C C9 0.8390(10) 0.4544(13) 0.9120(12) 0.072(3) Uani d P 0.50 A 1
H H9A 0.8534 0.5205 0.8927 0.087 Uiso calc PR 0.50 A 1
H H9B 0.9048 0.4303 0.9492 0.087 Uiso calc PR 0.50 A 1
C C8 0.7567(14) 0.4614(9) 0.9733(10) 0.104(4) Uani d P 0.50 A 1
H H8A 0.6917 0.4886 0.9391 0.156 Uiso calc PR 0.50 A 1
H H8B 0.7828 0.5031 1.0250 0.156 Uiso calc PR 0.50 A 1
H H8C 0.7425 0.3971 0.9952 0.156 Uiso calc PR 0.50 A 1
C C9' 0.8734(10) 0.4662(11) 0.9077(10) 0.060(2) Uani d P 0.50 A 2
H H9'1 0.9315 0.4325 0.9473 0.072 Uiso calc PR 0.50 A 2
H H9'2 0.9031 0.5220 0.8797 0.072 Uiso calc PR 0.50 A 2
C C8' 0.7900(13) 0.5005(9) 0.9641(9) 0.101(4) Uani d P 0.50 A 2
H H8'1 0.7337 0.5349 0.9246 0.151 Uiso calc PR 0.50 A 2
H H8'2 0.8232 0.5436 1.0124 0.151 Uiso calc PR 0.50 A 2
H H8'3 0.7605 0.4447 0.9908 0.151 Uiso calc PR 0.50 A 2

loop_
_atom_site_aniso_label
_atom_site_aniso_U_11
_atom_site_aniso_U_22
_atom_site_aniso_U_33
_atom_site_aniso_U_12
_atom_site_aniso_U_13
_atom_site_aniso_U_23
Sb1 0.04014(8) 0.03772(8) 0.04160(8) -0.00181(4) 0.01435(6) -0.00116(4)
S5 0.0466(3) 0.0374(2) 0.0571(3) 0.00373(19) 0.0225(2) 0.00350(19)
S2 0.0617(3) 0.0378(2) 0.0487(3) -0.0062(2) 0.0063(2) 0.00249(18)
S1 0.0591(3) 0.0388(2) 0.0515(3) 0.0014(2) 0.0121(2) 0.00393(18)
S3 0.0582(3) 0.0423(2) 0.0471(3) -0.0066(2) 0.0065(2) 0.00099(19)
S6 0.0706(3) 0.0388(3) 0.0737(3) 0.0029(2) 0.0387(3) -0.0037(2)
S4 0.0677(3) 0.0433(3) 0.0550(3) -0.0018(2) 0.0059(2) -0.0053(2)
N1 0.0389(8) 0.0427(8) 0.0442(8) -0.0013(6) 0.0123(6) 0.0028(6)
N3 0.0663(11) 0.0571(10) 0.0432(9) -0.0020(8) 0.0072(8) 0.0013(7)
N2 0.0515(9) 0.0483(9) 0.0484(9) 0.0001(7) 0.0078(7) -0.0079(7)
C2 0.0534(11) 0.0477(10) 0.0521(10) -0.0010(9) 0.0161(9) 0.0103(8)
C5 0.0378(9) 0.0376(9) 0.0450(9) -0.0025(7) 0.0110(7) -0.0014(7)
C6 0.0378(9) 0.0430(9) 0.0447(9) 0.0016(7) 0.0117(8) -0.0021(7)
C7 0.0430(10) 0.0503(11) 0.0451(10) -0.0012(8) 0.0116(8) -0.0015(8)
C3 0.0456(10) 0.0537(11) 0.0538(10) 0.0049(9) 0.0219(9) 0.0023(9)
C10 0.0716(14) 0.0657(13) 0.0491(11) -0.0094(11) 0.0145(10) 0.0162(10)
C13 0.0644(14) 0.0482(11) 0.0667(12) -0.0050(10) 0.0128(10) -0.0186(10)
C12 0.0692(15) 0.0656(15) 0.1058(19) -0.0162(13) 0.0191(14) -0.0159(14)
C14 0.0747(15) 0.0742(15) 0.0472(11) 0.0074(12) -0.0027(10) -0.0055(10)
C1 0.0729(15) 0.0589(13) 0.0704(14) -0.0189(11) 0.0138(12) 0.0004(10)
C4 0.098(2) 0.0876(18) 0.0591(15) 0.0177(15) 0.0135(14) -0.0195(12)
C11 0.0946(19) 0.0606(14) 0.0697(14) 0.0029(13) 0.0287(13) 0.0149(11)
C15 0.132(2) 0.105(2) 0.0598(14) 0.0332(19) 0.0349(16) 0.0051(13)
C9 0.073(8) 0.074(6) 0.062(5) -0.013(5) -0.010(5) 0.003(4)
C8 0.158(11) 0.104(8) 0.057(4) 0.014(7) 0.037(5) -0.013(5)
C9' 0.072(7) 0.060(4) 0.042(3) -0.011(4) -0.005(4) -0.008(3)
C8' 0.138(11) 0.114(10) 0.052(4) 0.027(7) 0.020(5) -0.007(5)

loop_
_atom_type_symbol
_atom_type_description
_atom_type_scat_dispersion_real
_atom_type_scat_dispersion_imag
_atom_type_scat_source
C C 0.0033 0.0016 'International Tables Vol C Tables 4.2.6.8 and 6.1.1.4'
H H 0.0000 0.0000 'International Tables Vol C Tables 4.2.6.8 and 6.1.1.4'
N N 0.0061 0.0033 'International Tables Vol C Tables 4.2.6.8 and 6.1.1.4'
S S 0.1246 0.1234 'International Tables Vol C Tables 4.2.6.8 and 6.1.1.4'
Sb Sb -0.5866 1.5461 'International Tables Vol C Tables 4.2.6.8 and 6.1.1.4'

loop_
_geom_angle_atom_site_label_1
_geom_angle_atom_site_label_2
_geom_angle_atom_site_label_3
_geom_angle_site_symmetry_1
_geom_angle_site_symmetry_3
_geom_angle
_geom_angle_publ_flag
S5 Sb1 S3 . . 89.136(16) ?
S5 Sb1 S2 . . 89.071(16) ?
S3 Sb1 S2 . . 74.239(14) ?
S5 Sb1 S1 . . 83.205(17) ?
S3 Sb1 S1 . . 138.085(14) ?
S2 Sb1 S1 . . 64.525(14) ?
S5 Sb1 S4 . . 91.853(17) ?
S3 Sb1 S4 . . 64.313(15) ?
S2 Sb1 S4 . . 138.518(15) ?
S1 Sb1 S4 . . 156.580(15) ?
C5 S5 Sb1 . . 93.69(5) ?
C6 S2 Sb1 . . 92.32(6) ?
C6 S1 Sb1 . . 84.85(6) ?
C7 S3 Sb1 . . 92.07(7) ?
C7 S4 Sb1 . . 84.06(6) ?
C5 N1 C3 . . 123.63(15) ?
C5 N1 C2 . . 121.14(15) ?
C3 N1 C2 . . 115.22(14) ?
C7 N3 C9 . . 124.3(8) ?
C7 N3 C10 . . 122.90(16) ?
C9 N3 C10 . . 112.4(7) ?
C7 N3 C9' . . 118.9(6) ?
C9 N3 C9' . . 17.9(8) ?
C10 N3 C9' . . 117.2(6) ?
C6 N2 C13 . . 122.77(16) ?
C6 N2 C14 . . 121.42(16) ?
C13 N2 C14 . . 115.78(15) ?
N1 C2 C1 . . 111.36(16) ?
N1 C2 H2A . . 109.4 ?
C1 C2 H2A . . 109.4 ?
N1 C2 H2B . . 109.4 ?
C1 C2 H2B . . 109.4 ?
H2A C2 H2B . . 108.0 ?
N1 C5 S6 . . 123.48(13) ?
N1 C5 S5 . . 117.32(12) ?
S6 C5 S5 . . 119.20(9) ?
N2 C6 S1 . . 122.83(14) ?
N2 C6 S2 . . 119.00(14) ?
S1 C6 S2 . . 118.17(10) ?
N3 C7 S4 . . 123.55(14) ?
N3 C7 S3 . . 118.29(15) ?
S4 C7 S3 . . 118.16(10) ?
N1 C3 C4 . . 111.55(17) ?
N1 C3 H3A . . 109.3 ?
C4 C3 H3A . . 109.3 ?
N1 C3 H3B . . 109.3 ?
C4 C3 H3B . . 109.3 ?
H3A C3 H3B . . 108.0 ?
N3 C10 C11 . . 111.87(17) ?
N3 C10 H10A . . 109.2 ?
C11 C10 H10A . . 109.2 ?
N3 C10 H10B . . 109.2 ?
C11 C10 H10B . . 109.2 ?
H10A C10 H10B . . 107.9 ?
N2 C13 C12 . . 112.18(17) ?
N2 C13 H13A . . 109.2 ?
C12 C13 H13A . . 109.2 ?
N2 C13 H13B . . 109.2 ?
C12 C13 H13B . . 109.2 ?
H13A C13 H13B . . 107.9 ?
C13 C12 H12A . . 109.5 ?
C13 C12 H12B . . 109.5 ?
H12A C12 H12B . . 109.5 ?
C13 C12 H12C . . 109.5 ?
H12A C12 H12C . . 109.5 ?
H12B C12 H12C . . 109.5 ?
N2 C14 C15 . . 111.95(18) ?
N2 C14 H14A . . 109.2 ?
C15 C14 H14A . . 109.2 ?
N2 C14 H14B . . 109.2 ?
C15 C14 H14B . . 109.2 ?
H14A C14 H14B . . 107.9 ?
C2 C1 H1A . . 109.5 ?
C2 C1 H1B . . 109.5 ?
H1A C1 H1B . . 109.5 ?
C2 C1 H1C . . 109.5 ?
H1A C1 H1C . . 109.5 ?
H1B C1 H1C . . 109.5 ?
C3 C4 H4A . . 109.5 ?
C3 C4 H4B . . 109.5 ?
H4A C4 H4B . . 109.5 ?
C3 C4 H4C . . 109.5 ?
H4A C4 H4C . . 109.5 ?
H4B C4 H4C . . 109.5 ?
C10 C11 H11A . . 109.5 ?
C10 C11 H11B . . 109.5 ?
H11A C11 H11B . . 109.5 ?
C10 C11 H11C . . 109.5 ?
H11A C11 H11C . . 109.5 ?
H11B C11 H11C . . 109.5 ?
C14 C15 H15A . . 109.5 ?
C14 C15 H15B . . 109.5 ?
H15A C15 H15B . . 109.5 ?
C14 C15 H15C . . 109.5 ?
H15A C15 H15C . . 109.5 ?
H15B C15 H15C . . 109.5 ?
N3 C9 C8 . . 119.0(9) ?
N3 C9 H9A . . 107.6 ?
C8 C9 H9A . . 107.6 ?
N3 C9 H9B . . 107.6 ?
C8 C9 H9B . . 107.6 ?
H9A C9 H9B . . 107.0 ?
C8' C9' N3 . . 107.9(9) ?
C8' C9' H9'1 . . 110.1 ?
N3 C9' H9'1 . . 110.1 ?
C8' C9' H9'2 . . 110.1 ?
N3 C9' H9'2 . . 110.1 ?
H9'1 C9' H9'2 . . 108.4 ?
C9' C8' H8'1 . . 109.5 ?
C9' C8' H8'2 . . 109.5 ?
H8'1 C8' H8'2 . . 109.5 ?
C9' C8' H8'3 . . 109.5 ?
H8'1 C8' H8'3 . . 109.5 ?
H8'2 C8' H8'3 . . 109.5 ?

loop_
_geom_bond_atom_site_label_1
_geom_bond_atom_site_label_2
_geom_bond_site_symmetry_2
_geom_bond_distance
_geom_bond_publ_flag
Sb1 S5 . 2.4842(5) y
Sb1 S3 . 2.6238(5) y
Sb1 S2 . 2.6328(5) y
Sb1 S1 . 2.8805(6) y
Sb1 S4 . 2.8938(5) y
S5 C5 . 1.7559(17) ?
S2 C6 . 1.7362(18) ?
S1 C6 . 1.7028(18) ?
S3 C7 . 1.7378(19) ?
S6 C5 . 1.6896(17) ?
S4 C7 . 1.696(2) ?
N1 C5 . 1.331(2) ?
N1 C3 . 1.462(2) ?
N1 C2 . 1.467(2) ?
N3 C7 . 1.336(2) ?
N3 C9 . 1.408(17) ?
N3 C10 . 1.471(3) ?
N3 C9' . 1.545(13) ?
N2 C6 . 1.324(2) ?
N2 C13 . 1.471(2) ?
N2 C14 . 1.478(2) ?
C2 C1 . 1.509(3) ?
C2 H2A . 0.9700 ?
C2 H2B . 0.9700 ?
C3 C4 . 1.505(3) ?
C3 H3A . 0.9700 ?
C3 H3B . 0.9700 ?
C10 C11 . 1.503(3) ?
C10 H10A . 0.9700 ?
C10 H10B . 0.9700 ?
C13 C12 . 1.511(3) ?
C13 H13A . 0.9700 ?
C13 H13B . 0.9700 ?
C12 H12A . 0.9600 ?
C12 H12B . 0.9600 ?
C12 H12C . 0.9600 ?
C14 C15 . 1.504(3) ?
C14 H14A . 0.9700 ?
C14 H14B . 0.9700 ?
C1 H1A . 0.9600 ?
C1 H1B . 0.9600 ?
C1 H1C . 0.9600 ?
C4 H4A . 0.9600 ?
C4 H4B . 0.9600 ?
C4 H4C . 0.9600 ?
C11 H11A . 0.9600 ?
C11 H11B . 0.9600 ?
C11 H11C . 0.9600 ?
C15 H15A . 0.9600 ?
C15 H15B . 0.9600 ?
C15 H15C . 0.9600 ?
C9 C8 . 1.49(2) ?
C9 H9A . 0.9700 ?
C9 H9B . 0.9700 ?
C8 H8A . 0.9600 ?
C8 H8B . 0.9600 ?
C8 H8C . 0.9600 ?
C9' C8' . 1.52(2) ?
C9' H9'1 . 0.9700 ?
C9' H9'2 . 0.9700 ?
C8' H8'1 . 0.9600 ?
C8' H8'2 . 0.9600 ?
C8' H8'3 . 0.9600 ?

loop_
_geom_torsion_atom_site_label_1
_geom_torsion_atom_site_label_2
_geom_torsion_atom_site_label_3
_geom_torsion_atom_site_label_4
_geom_torsion_site_symmetry_1
_geom_torsion_site_symmetry_2
_geom_torsion_site_symmetry_3
_geom_torsion_site_symmetry_4
_geom_torsion
_geom_torsion_publ_flag
S3 Sb1 S5 C5 . . . . -150.76(6) ?
S2 Sb1 S5 C5 . . . . 134.99(6) ?
S1 Sb1 S5 C5 . . . . 70.53(6) ?
S4 Sb1 S5 C5 . . . . -86.50(6) ?
S5 Sb1 S2 C6 . . . . -80.83(6) ?
S3 Sb1 S2 C6 . . . . -170.20(6) ?
S1 Sb1 S2 C6 . . . . 2.08(6) ?
S4 Sb1 S2 C6 . . . . -172.58(6) ?
S5 Sb1 S1 C6 . . . . 90.09(6) ?
S3 Sb1 S1 C6 . . . . 9.03(7) ?
S2 Sb1 S1 C6 . . . . -2.13(6) ?
S4 Sb1 S1 C6 . . . . 168.95(6) ?
S5 Sb1 S3 C7 . . . . 99.33(6) ?
S2 Sb1 S3 C7 . . . . -171.40(6) ?
S1 Sb1 S3 C7 . . . . 178.14(6) ?
S4 Sb1 S3 C7 . . . . 6.85(6) ?
S5 Sb1 S4 C7 . . . . -95.21(6) ?
S3 Sb1 S4 C7 . . . . -7.06(6) ?
S2 Sb1 S4 C7 . . . . -4.51(7) ?
S1 Sb1 S4 C7 . . . . -172.31(7) ?
C5 N1 C2 C1 . . . . 92.8(2) ?
C3 N1 C2 C1 . . . . -87.77(19) ?
C3 N1 C5 S6 . . . . -176.11(13) ?
C2 N1 C5 S6 . . . . 3.2(2) ?
C3 N1 C5 S5 . . . . 3.6(2) ?
C2 N1 C5 S5 . . . . -177.00(13) ?
Sb1 S5 C5 N1 . . . . -163.57(12) ?
Sb1 S5 C5 S6 . . . . 16.20(10) ?
C13 N2 C6 S1 . . . . -178.50(14) ?
C14 N2 C6 S1 . . . . -0.6(3) ?
C13 N2 C6 S2 . . . . 1.4(2) ?
C14 N2 C6 S2 . . . . 179.31(14) ?
Sb1 S1 C6 N2 . . . . -176.81(15) ?
Sb1 S1 C6 S2 . . . . 3.31(9) ?
Sb1 S2 C6 N2 . . . . 176.50(13) ?
Sb1 S2 C6 S1 . . . . -3.61(10) ?
C9 N3 C7 S4 . . . . 13.3(6) ?
C10 N3 C7 S4 . . . . -174.62(15) ?
C9' N3 C7 S4 . . . . -6.7(6) ?
C9 N3 C7 S3 . . . . -167.7(6) ?
C10 N3 C7 S3 . . . . 4.3(3) ?
C9' N3 C7 S3 . . . . 172.3(6) ?
Sb1 S4 C7 N3 . . . . -170.09(16) ?
Sb1 S4 C7 S3 . . . . 10.93(9) ?
Sb1 S3 C7 N3 . . . . 168.95(14) ?
Sb1 S3 C7 S4 . . . . -12.02(10) ?
C5 N1 C3 C4 . . . . 92.1(2) ?
C2 N1 C3 C4 . . . . -87.3(2) ?
C7 N3 C10 C11 . . . . 85.0(2) ?
C9 N3 C10 C11 . . . . -102.1(6) ?
C9' N3 C10 C11 . . . . -83.1(6) ?
C6 N2 C13 C12 . . . . 86.1(2) ?
C14 N2 C13 C12 . . . . -91.9(2) ?
C6 N2 C14 C15 . . . . 92.1(2) ?
C13 N2 C14 C15 . . . . -89.8(2) ?
C7 N3 C9 C8 . . . . 100.7(13) ?
C10 N3 C9 C8 . . . . -72.1(15) ?
C9' N3 C9 C8 . . . . 178(5) ?
C7 N3 C9' C8' . . . . 98.3(9) ?
C9 N3 C9' C8' . . . . -15(4) ?
C10 N3 C9' C8' . . . . -93.1(10) ?
